data_4517598
loop_
_publ_author_name
'Rigotti, Thomas'
'Mas-Ballest\'e, Rub\'en'
'Alem\'an, Jos\'e'

_publ_section_title
;
 Enantioselective Aminocatalytic [2 + 2] Cycloaddition through Visible
 Light Excitation
;
_journal_issue 9
_journal_name_full 'ACS Catalysis'
_journal_page_first 5335
_journal_page_last 5346
_journal_paper_doi 10.1021/acscatal.0c01413
_journal_volume 10
_journal_year 2020
_chemical_absolute_configuration ad
_chemical_formula_sum 'C23 H28 N2 O2 S'
_chemical_formula_weight 396.53
_chemical_name_common 1375_diff_tol
_space_group_crystal_system triclinic
_space_group_IT_number 1
_space_group_name_Hall 'P 1'
_space_group_name_H-M_alt 'P 1'
_atom_sites_solution_hydrogens geom
_cell_angle_alpha 90.123(7)
_cell_angle_beta 96.248(6)
_cell_angle_gamma 112.826(6)
_cell_formula_units_Z 2
_cell_length_a 7.7639(11)
_cell_length_b 9.7745(15)
_cell_length_c 16.044(3)
_cell_measurement_reflns_used 4681
_cell_measurement_temperature 296.(2)
_cell_measurement_theta_max 19.7372
_cell_measurement_theta_min 2.5444
_cell_volume 1114.2(3)
_computing_cell_refinement 'SAINT V8.34A (Bruker AXS Inc., 2013)'
_computing_data_collection 'Bruker Instrument Service v2010.9.0.0'
_computing_data_reduction 'SAINT V8.34A (Bruker AXS Inc., 2013)'
_computing_molecular_graphics 'Bruker SHELXTL'
_computing_publication_material 'Bruker SHELXTL'
_computing_structure_refinement 'SHELXL-2014/7 (Sheldrick, 2014)'
_computing_structure_solution 'SHELXS-97 (Sheldrick 2008)'
_diffrn_ambient_temperature 296.(2)
_diffrn_detector_area_resol_mean 8.3333
_diffrn_measured_fraction_theta_full 1.000
_diffrn_measured_fraction_theta_max 1.000
_diffrn_measurement_device_type 'Bruker Kappa Apex II'
_diffrn_measurement_method '\f and \w scans'
_diffrn_radiation_type 'Mo K\a'
_diffrn_radiation_wavelength 0.71073
_diffrn_reflns_av_R_equivalents 0.0688
_diffrn_reflns_av_unetI/netI 0.0796
_diffrn_reflns_limit_h_max 9
_diffrn_reflns_limit_h_min -9
_diffrn_reflns_limit_k_max 11
_diffrn_reflns_limit_k_min -11
_diffrn_reflns_limit_l_max 19
_diffrn_reflns_limit_l_min -19
_diffrn_reflns_number 38086
_diffrn_reflns_theta_full 25.36
_diffrn_reflns_theta_max 25.36
_diffrn_reflns_theta_min 1.28
_exptl_absorpt_coefficient_mu 0.165
_exptl_absorpt_correction_T_max 1.00
_exptl_absorpt_correction_T_min 0.90
_exptl_absorpt_correction_type multi-scan
_exptl_absorpt_process_details sadabs
_exptl_crystal_colour 'clear colourless'
_exptl_crystal_density_diffrn 1.182
_exptl_crystal_density_method 'not measured'
_exptl_crystal_description plate
_exptl_crystal_F_000 424
_exptl_crystal_size_max 0.279
_exptl_crystal_size_mid 0.084
_exptl_crystal_size_min 0.018
_refine_diff_density_max 0.228
_refine_diff_density_min -0.333
_refine_ls_abs_structure_details
;

Flack x determined using 1777 quotients [(I+)-(I-)]/[(I+)+(I-)]
(Parsons, Flack and Wagner, Acta Cryst. B69 (2013) 249-259).
;
_refine_ls_abs_structure_Flack -0.02(5)
_refine_ls_extinction_method none
_refine_ls_goodness_of_fit_ref 1.017
_refine_ls_hydrogen_treatment constr
_refine_ls_matrix_type full
_refine_ls_number_parameters 513
_refine_ls_number_reflns 8169
_refine_ls_number_restraints 3
_refine_ls_restrained_S_all 1.016
_refine_ls_R_factor_all 0.1243
_refine_ls_R_factor_gt 0.0517
_refine_ls_shift/su_max 0.001
_refine_ls_shift/su_mean 0.000
_refine_ls_structure_factor_coef Fsqd
_refine_ls_weighting_details 'w=1/[\s^2^(Fo^2^)+(0.0723P)^2^] where P=(Fo^2^+2Fc^2^)/3'
_refine_ls_weighting_scheme calc
_refine_ls_wR_factor_gt 0.1085
_refine_ls_wR_factor_ref 0.1430
_reflns_number_gt 4763
_reflns_number_total 8169
_reflns_threshold_expression 'I > 2\s(I)'
_cod_data_source_file cs0c01413_si_002.cif
_cod_data_source_block 02716AntonioCasado
_cod_depositor_comments
;Adding full bibliography for 4517598.cif.

 Adding full bibliography for 4517598.cif.
;
_cod_database_code 4517598

loop_
_space_group_symop_operation_xyz
'x, y, z'

loop_
_atom_site_type_symbol
_atom_site_label
_atom_site_fract_x
_atom_site_fract_y
_atom_site_fract_z
_atom_site_U_iso_or_equiv
_atom_site_adp_type
_atom_site_calc_flag
_atom_site_refinement_flags_adp
_atom_site_refinement_flags_occupancy
_atom_site_refinement_flags_posn
_atom_site_occupancy
_atom_site_disorder_assembly
_atom_site_disorder_group
C C1 0.4727(9) 0.1847(8) 0.4048(4) 0.0476(17) Uani d . . . 1 . .
C C2 0.4223(10) 0.1597(8) 0.4846(5) 0.063(2) Uani d . . . 1 . .
H H2 0.4693 0.2363 0.5258 0.075 Uiso calc U . R 1 . .
C C3 0.3018(11) 0.0207(10) 0.5027(6) 0.074(2) Uani d . . . 1 . .
H H3 0.267 0.005 0.5566 0.088 Uiso calc U . R 1 . .
C C4 0.2312(10) -0.0952(9) 0.4444(7) 0.067(2) Uani d . . . 1 . .
C C5 0.2846(12) -0.0667(9) 0.3657(6) 0.077(2) Uani d . . . 1 . .
H H5 0.238 -0.1435 0.3245 0.093 Uiso calc U . R 1 . .
C C6 0.4030(11) 0.0693(8) 0.3455(5) 0.064(2) Uani d . . . 1 . .
H H6 0.437 0.0845 0.2914 0.077 Uiso calc U . R 1 . .
C C7 0.0964(12) -0.2442(9) 0.4669(8) 0.111(4) Uani d . . . 1 . .
H H7A 0.0497 -0.2339 0.5186 0.167 Uiso calc U . R 1 . .
H H7B 0.16 -0.311 0.4735 0.167 Uiso calc U . R 1 . .
H H7C -0.0069 -0.2829 0.4231 0.167 Uiso calc U . R 1 . .
C C8 0.2193(9) 0.4059(7) 0.2399(4) 0.0445(16) Uani d . . . 1 . .
C C9 0.1719(9) 0.5189(7) 0.2831(4) 0.0561(18) Uani d . . . 1 . .
H H9A 0.1343 0.4852 0.3369 0.084 Uiso calc U . R 1 . .
H H9B 0.0705 0.5336 0.2498 0.084 Uiso calc U . R 1 . .
H H9C 0.2802 0.611 0.2904 0.084 Uiso calc U . R 1 . .
C C10 0.1089(8) 0.3271(7) 0.1598(4) 0.0487(17) Uani d . . . 1 . .
H H10 0.1677 0.2634 0.139 0.058 Uiso calc U . R 1 . .
C C11 -0.1074(7) 0.2366(6) 0.1555(3) 0.0448(14) Uani d . . . 1 . .
H H11 -0.1585 0.2887 0.1918 0.054 Uiso calc U . R 1 . .
C C12 -0.1291(9) 0.2882(7) 0.0630(4) 0.0560(17) Uani d . . . 1 . .
C C13 0.0674(9) 0.4163(8) 0.0879(4) 0.0602(19) Uani d . . . 1 . .
H H13A 0.1515 0.4339 0.045 0.072 Uiso calc U . R 1 . .
H H13B 0.0602 0.5082 0.1065 0.072 Uiso calc U . R 1 . .
C C14 -0.1870(9) 0.0762(7) 0.1734(4) 0.0494(16) Uani d . . . 1 . .
C C15 -0.0828(11) 0.0035(8) 0.2116(4) 0.065(2) Uani d . . . 1 . .
H H15 0.0452 0.0561 0.2274 0.078 Uiso calc U . R 1 . .
C C16 -0.1621(13) -0.1451(9) 0.2273(5) 0.081(2) Uani d . . . 1 . .
H H16 -0.0878 -0.1916 0.2533 0.097 Uiso calc U . R 1 . .
C C17 -0.3511(14) -0.2247(9) 0.2045(5) 0.079(3) Uani d . . . 1 . .
H H17 -0.4053 -0.3255 0.214 0.095 Uiso calc U . R 1 . .
C C18 -0.4589(12) -0.1535(9) 0.1677(5) 0.087(3) Uani d . . . 1 . .
H H18 -0.5874 -0.2057 0.1529 0.105 Uiso calc U . R 1 . .
C C19 -0.3783(10) -0.0071(8) 0.1527(5) 0.076(2) Uani d . . . 1 . .
H H19 -0.4537 0.0393 0.1277 0.091 Uiso calc U . R 1 . .
C C20 -0.1111(13) 0.1785(9) -0.0013(5) 0.088(2) Uani d . . . 1 . .
H H20A -0.2237 0.0894 -0.0072 0.131 Uiso calc U . R 1 . .
H H20B -0.0051 0.1544 0.0178 0.131 Uiso calc U . R 1 . .
H H20C -0.0934 0.2232 -0.0546 0.131 Uiso calc U . R 1 . .
C C21 -0.2937(10) 0.3298(8) 0.0400(5) 0.069(2) Uani d . . . 1 . .
C C22 -0.3287(13) 0.4309(11) 0.0996(5) 0.103(3) Uani d . . . 1 . .
H H22A -0.4288 0.4574 0.0745 0.154 Uiso calc U . R 1 . .
H H22B -0.2164 0.5191 0.1121 0.154 Uiso calc U . R 1 . .
H H22C -0.3634 0.3813 0.1504 0.154 Uiso calc U . R 1 . .
C C23 -0.4065(15) 0.2828(11) -0.0322(7) 0.123(4) Uani d . . . 1 . .
H H23A -0.5056 0.3131 -0.0449 0.147 Uiso calc U . R 1 . .
H H23B -0.3858 0.2198 -0.0698 0.147 Uiso calc U . R 1 . .
C C24 0.6519(8) 0.8213(7) 0.5453(4) 0.0424(16) Uani d . . . 1 . .
C C25 0.7577(11) 0.9347(8) 0.6037(5) 0.063(2) Uani d . . . 1 . .
H H25 0.7503 0.9204 0.6607 0.075 Uiso calc U . R 1 . .
C C26 0.8748(11) 1.0696(8) 0.5768(6) 0.073(2) Uani d . . . 1 . .
H H26 0.9471 1.146 0.616 0.088 Uiso calc U . R 1 . .
C C27 0.8857(10) 1.0923(8) 0.4922(6) 0.060(2) Uani d . . . 1 . .
C C28 0.7807(10) 0.9788(8) 0.4353(5) 0.063(2) Uani d . . . 1 . .
H H28 0.787 0.9928 0.3782 0.075 Uiso calc U . R 1 . .
C C29 0.6645(9) 0.8423(8) 0.4622(5) 0.0570(19) Uani d . . . 1 . .
H H29 0.5951 0.765 0.423 0.068 Uiso calc U . R 1 . .
C C30 1.0157(12) 1.2408(9) 0.4641(7) 0.095(3) Uani d . . . 1 . .
H H30A 0.9824 1.3182 0.4851 0.143 Uiso calc U . R 1 . .
H H30B 1.0036 1.2395 0.4038 0.143 Uiso calc U . R 1 . .
H H30C 1.1434 1.2589 0.4854 0.143 Uiso calc U . R 1 . .
C C31 0.9233(10) 0.5956(7) 0.6933(4) 0.0476(17) Uani d . . . 1 . .
C C32 0.9375(11) 0.4629(8) 0.6534(5) 0.064(2) Uani d . . . 1 . .
H H32A 0.9185 0.3869 0.6933 0.097 Uiso calc U . R 1 . .
H H32B 1.0599 0.4903 0.6353 0.097 Uiso calc U . R 1 . .
H H32C 0.8431 0.426 0.6058 0.097 Uiso calc U . R 1 . .
C C33 1.0694(9) 0.6759(7) 0.7646(4) 0.0520(17) Uani d . . . 1 . .
H H33 1.1954 0.6932 0.7502 0.062 Uiso calc U . R 1 . .
C C34 1.0671(9) 0.8177(6) 0.8046(4) 0.0518(16) Uani d . . . 1 . .
H H34 0.9362 0.8089 0.799 0.062 Uiso calc U . R 1 . .
C C35 1.1124(10) 0.7635(7) 0.8943(4) 0.0631(18) Uani d . . . 1 . .
C C36 1.0414(11) 0.6058(8) 0.8513(5) 0.067(2) Uani d . . . 1 . .
H H36A 0.9112 0.5449 0.8574 0.081 Uiso calc U . R 1 . .
H H36B 1.122 0.5529 0.8669 0.081 Uiso calc U . R 1 . .
C C37 1.1857(11) 0.9701(8) 0.7815(4) 0.065(2) Uani d . . . 1 . .
C C38 1.1347(13) 1.0865(9) 0.8013(5) 0.091(3) Uani d . . . 1 . .
H H38 1.026 1.0676 0.8266 0.109 Uiso calc U . R 1 . .
C C39 1.245(2) 1.2308(12) 0.7836(8) 0.128(4) Uani d . . . 1 . .
H H39 1.2144 1.3098 0.7987 0.154 Uiso calc U . R 1 . .
C C40 1.397(3) 1.2541(15) 0.7441(8) 0.155(7) Uani d . . . 1 . .
H H40 1.4688 1.3507 0.7309 0.185 Uiso calc U . R 1 . .
C C41 1.450(2) 1.1463(16) 0.7229(7) 0.155(6) Uani d . . . 1 . .
H H41 1.5555 1.1675 0.6947 0.186 Uiso calc U . R 1 . .
C C42 1.3465(14) 1.0005(10) 0.7433(6) 0.108(3) Uani d . . . 1 . .
H H42 1.3856 0.9247 0.7312 0.13 Uiso calc U . R 1 . .
C C43 1.3215(11) 0.8179(11) 0.9210(5) 0.096(3) Uani d . . . 1 . .
H H43A 1.3714 0.923 0.9341 0.144 Uiso calc U . R 1 . .
H H43B 1.382 0.7979 0.8761 0.144 Uiso calc U . R 1 . .
H H43C 1.3439 0.7676 0.9697 0.144 Uiso calc U . R 1 . .
C C44 1.0048(14) 0.7873(9) 0.9607(5) 0.086(2) Uani d . . . 1 . .
C C45 0.7920(16) 0.7303(13) 0.9409(7) 0.138(4) Uani d . . . 1 . .
H H45A 0.7381 0.7412 0.9903 0.206 Uiso calc U . R 1 . .
H H45B 0.7431 0.6272 0.9227 0.206 Uiso calc U . R 1 . .
H H45C 0.7603 0.7864 0.8972 0.206 Uiso calc U . R 1 . .
C C46 1.089(2) 0.8604(15) 1.0327(7) 0.158(5) Uani d . . . 1 . .
H H46A 1.2196 0.8991 1.0434 0.19 Uiso calc U . R 1 . .
H H46B 1.0178 0.8733 1.0727 0.19 Uiso calc U . R 1 . .
N N1 0.4679(6) 0.4398(5) 0.3416(3) 0.0444(13) Uani d . . . 1 . .
H H1N 0.4613 0.5161 0.3655 0.053 Uiso calc U . R 1 . .
N N2 0.3561(8) 0.3681(6) 0.2672(3) 0.0481(14) Uani d . . . 1 . .
N N3 0.6527(7) 0.5629(6) 0.6086(4) 0.0526(15) Uani d . . . 1 . .
H H3N 0.6418 0.4791 0.5867 0.063 Uiso calc U . R 1 . .
N N4 0.7939(7) 0.6424(6) 0.6740(3) 0.0458(14) Uani d . . . 1 . .
O O1 0.7139(6) 0.3515(6) 0.3116(3) 0.0721(15) Uani d . . . 1 . .
O O2 0.7125(6) 0.4505(5) 0.4531(3) 0.0614(14) Uani d . . . 1 . .
O O3 0.3943(6) 0.5582(5) 0.5079(3) 0.0642(14) Uani d . . . 1 . .
O O4 0.4310(6) 0.6682(6) 0.6505(3) 0.0726(15) Uani d . . . 1 . .
S S1 0.61183(18) 0.36288(16) 0.37771(10) 0.0500(5) Uani d . . . 1 . .
S S2 0.5112(2) 0.64712(17) 0.57868(11) 0.0538(5) Uani d . . . 1 . .

loop_
_atom_site_aniso_label
_atom_site_aniso_U_11
_atom_site_aniso_U_22
_atom_site_aniso_U_33
_atom_site_aniso_U_12
_atom_site_aniso_U_13
_atom_site_aniso_U_23
C1 0.042(4) 0.053(5) 0.054(4) 0.026(4) 0.002(3) 0.000(4)
C2 0.057(4) 0.058(5) 0.065(5) 0.014(4) 0.005(4) 0.004(4)
C3 0.067(5) 0.078(6) 0.080(6) 0.028(5) 0.025(4) 0.031(5)
C4 0.042(4) 0.047(5) 0.112(7) 0.021(4) -0.001(4) 0.005(5)
C5 0.078(6) 0.044(5) 0.106(7) 0.022(5) -0.003(5) -0.015(5)
C6 0.072(5) 0.049(5) 0.071(5) 0.025(4) 0.006(4) -0.008(4)
C7 0.069(6) 0.066(6) 0.208(12) 0.031(5) 0.037(6) 0.042(7)
C8 0.038(4) 0.035(4) 0.054(4) 0.006(3) 0.013(3) 0.007(3)
C9 0.047(4) 0.046(4) 0.066(5) 0.010(3) 0.000(3) -0.007(3)
C10 0.046(4) 0.048(4) 0.049(4) 0.016(3) 0.007(3) 0.000(3)
C11 0.043(3) 0.042(4) 0.044(4) 0.010(3) 0.004(3) 0.001(3)
C12 0.054(4) 0.060(4) 0.041(4) 0.010(3) 0.001(3) 0.002(3)
C13 0.061(4) 0.062(5) 0.054(4) 0.017(4) 0.015(3) 0.010(4)
C14 0.047(4) 0.049(4) 0.042(4) 0.008(3) 0.005(3) -0.001(3)
C15 0.071(5) 0.050(5) 0.065(5) 0.014(4) 0.010(4) 0.008(4)
C16 0.100(7) 0.056(5) 0.085(6) 0.028(5) 0.012(5) 0.012(4)
C17 0.101(7) 0.043(5) 0.072(5) -0.001(5) 0.025(5) -0.007(4)
C18 0.081(5) 0.065(6) 0.088(6) 0.001(5) -0.006(5) 0.016(5)
C19 0.062(5) 0.063(5) 0.081(5) 0.003(4) -0.003(4) 0.012(4)
C20 0.110(6) 0.093(6) 0.050(5) 0.031(5) 0.004(4) -0.009(4)
C21 0.061(4) 0.066(5) 0.062(5) 0.008(4) -0.007(4) 0.012(4)
C22 0.110(7) 0.136(8) 0.087(6) 0.075(6) 0.012(5) 0.025(6)
C23 0.127(8) 0.114(8) 0.109(8) 0.042(6) -0.045(6) 0.005(6)
C24 0.034(4) 0.038(4) 0.052(5) 0.011(3) 0.000(3) -0.004(3)
C25 0.077(5) 0.050(5) 0.059(5) 0.024(4) 0.002(4) -0.002(4)
C26 0.071(5) 0.043(5) 0.096(7) 0.018(4) -0.013(4) -0.009(4)
C27 0.045(4) 0.041(5) 0.100(6) 0.021(4) 0.014(4) 0.015(4)
C28 0.064(5) 0.057(5) 0.072(5) 0.027(4) 0.013(4) 0.008(4)
C29 0.046(4) 0.053(5) 0.065(5) 0.014(4) -0.001(3) -0.010(4)
C30 0.077(6) 0.057(6) 0.153(9) 0.023(5) 0.027(6) 0.036(5)
C31 0.045(4) 0.041(4) 0.053(4) 0.012(3) 0.008(3) 0.007(3)
C32 0.067(5) 0.059(5) 0.072(5) 0.032(4) 0.000(4) -0.005(4)
C33 0.048(4) 0.057(4) 0.053(4) 0.022(3) 0.005(3) 0.000(3)
C34 0.057(4) 0.047(4) 0.048(4) 0.017(3) 0.003(3) 0.003(3)
C35 0.079(5) 0.062(5) 0.049(4) 0.029(4) 0.007(4) 0.005(3)
C36 0.080(5) 0.060(5) 0.067(5) 0.035(4) 0.003(4) 0.010(4)
C37 0.077(5) 0.051(5) 0.038(4) -0.003(4) -0.001(4) -0.003(3)
C38 0.120(7) 0.056(5) 0.079(6) 0.022(5) -0.015(5) 0.003(4)
C39 0.197(13) 0.064(7) 0.091(8) 0.029(8) -0.032(8) -0.001(6)
C40 0.232(17) 0.075(9) 0.068(8) -0.029(11) -0.011(9) 0.016(7)
C41 0.178(13) 0.101(9) 0.100(9) -0.050(9) 0.061(8) -0.012(7)
C42 0.114(8) 0.081(7) 0.091(7) -0.008(6) 0.031(6) -0.012(5)
C43 0.092(6) 0.109(7) 0.071(6) 0.030(5) -0.023(5) -0.006(5)
C44 0.131(8) 0.076(5) 0.061(6) 0.049(6) 0.016(5) 0.009(4)
C45 0.133(10) 0.151(10) 0.149(10) 0.061(8) 0.075(8) 0.034(8)
C46 0.215(14) 0.215(14) 0.084(8) 0.129(12) 0.011(8) -0.024(9)
N1 0.040(3) 0.033(3) 0.055(4) 0.008(3) 0.002(3) -0.002(3)
N2 0.046(3) 0.046(3) 0.048(3) 0.012(3) 0.009(3) 0.002(3)
N3 0.048(3) 0.036(3) 0.068(4) 0.013(3) -0.002(3) -0.002(3)
N4 0.042(3) 0.040(3) 0.045(3) 0.005(3) 0.001(3) -0.003(3)
O1 0.047(3) 0.103(4) 0.065(3) 0.024(3) 0.020(2) 0.000(3)
O2 0.041(3) 0.065(3) 0.065(3) 0.008(2) -0.001(2) -0.008(3)
O3 0.040(3) 0.056(3) 0.084(4) 0.009(2) -0.010(3) -0.012(3)
O4 0.050(3) 0.081(4) 0.087(4) 0.022(3) 0.026(3) 0.003(3)
S1 0.0342(9) 0.0539(11) 0.0555(11) 0.0101(8) 0.0064(8) -0.0021(9)
S2 0.0360(9) 0.0508(11) 0.0700(13) 0.0115(9) 0.0079(9) 0.0004(9)

loop_
_atom_type_symbol
_atom_type_description
_atom_type_scat_dispersion_real
_atom_type_scat_dispersion_imag
_atom_type_scat_source
C C 0.0033 0.0016 'International Tables Vol C Tables 4.2.6.8 and 6.1.1.4'
H H 0.0000 0.0000 'International Tables Vol C Tables 4.2.6.8 and 6.1.1.4'
N N 0.0061 0.0033 'International Tables Vol C Tables 4.2.6.8 and 6.1.1.4'
O O 0.0106 0.0060 'International Tables Vol C Tables 4.2.6.8 and 6.1.1.4'
S S 0.1246 0.1234 'International Tables Vol C Tables 4.2.6.8 and 6.1.1.4'

loop_
_geom_angle_atom_site_label_1
_geom_angle_atom_site_label_2
_geom_angle_atom_site_label_3
_geom_angle_site_symmetry_1
_geom_angle_site_symmetry_3
_geom_angle
_geom_angle_publ_flag
C6 C1 C2 . . 119.1(7) ?
C6 C1 S1 . . 120.3(6) ?
C2 C1 S1 . . 120.4(6) ?
C3 C2 C1 . . 119.3(7) ?
C3 C2 H2 . . 120.3 ?
C1 C2 H2 . . 120.3 ?
C4 C3 C2 . . 122.3(8) ?
C4 C3 H3 . . 118.8 ?
C2 C3 H3 . . 118.8 ?
C3 C4 C5 . . 116.9(8) ?
C3 C4 C7 . . 120.2(9) ?
C5 C4 C7 . . 122.8(9) ?
C6 C5 C4 . . 122.4(8) ?
C6 C5 H5 . . 118.8 ?
C4 C5 H5 . . 118.8 ?
C5 C6 C1 . . 120.0(8) ?
C5 C6 H6 . . 120.0 ?
C1 C6 H6 . . 120.0 ?
C4 C7 H7A . . 109.5 ?
C4 C7 H7B . . 109.5 ?
H7A C7 H7B . . 109.5 ?
C4 C7 H7C . . 109.5 ?
H7A C7 H7C . . 109.5 ?
H7B C7 H7C . . 109.5 ?
N2 C8 C9 . . 123.9(6) ?
N2 C8 C10 . . 114.8(6) ?
C9 C8 C10 . . 121.4(6) ?
C8 C9 H9A . . 109.5 ?
C8 C9 H9B . . 109.5 ?
H9A C9 H9B . . 109.5 ?
C8 C9 H9C . . 109.5 ?
H9A C9 H9C . . 109.5 ?
H9B C9 H9C . . 109.5 ?
C8 C10 C13 . . 119.6(6) ?
C8 C10 C11 . . 120.3(5) ?
C13 C10 C11 . . 87.8(5) ?
C8 C10 H10 . . 109.1 ?
C13 C10 H10 . . 109.1 ?
C11 C10 H10 . . 109.1 ?
C14 C11 C10 . . 121.7(5) ?
C14 C11 C12 . . 120.5(5) ?
C10 C11 C12 . . 88.5(4) ?
C14 C11 H11 . . 108.1 ?
C10 C11 H11 . . 108.1 ?
C12 C11 H11 . . 108.1 ?
C21 C12 C20 . . 113.6(6) ?
C21 C12 C13 . . 117.8(6) ?
C20 C12 C13 . . 109.6(6) ?
C21 C12 C11 . . 116.0(5) ?
C20 C12 C11 . . 110.9(6) ?
C13 C12 C11 . . 85.9(4) ?
C10 C13 C12 . . 90.3(5) ?
C10 C13 H13A . . 113.6 ?
C12 C13 H13A . . 113.6 ?
C10 C13 H13B . . 113.6 ?
C12 C13 H13B . . 113.6 ?
H13A C13 H13B . . 110.9 ?
C15 C14 C19 . . 116.6(6) ?
C15 C14 C11 . . 123.7(6) ?
C19 C14 C11 . . 119.7(6) ?
C14 C15 C16 . . 121.9(7) ?
C14 C15 H15 . . 119.0 ?
C16 C15 H15 . . 119.0 ?
C15 C16 C17 . . 119.9(8) ?
C15 C16 H16 . . 120.1 ?
C17 C16 H16 . . 120.1 ?
C18 C17 C16 . . 119.2(7) ?
C18 C17 H17 . . 120.4 ?
C16 C17 H17 . . 120.4 ?
C19 C18 C17 . . 120.1(8) ?
C19 C18 H18 . . 120.0 ?
C17 C18 H18 . . 120.0 ?
C18 C19 C14 . . 122.4(8) ?
C18 C19 H19 . . 118.8 ?
C14 C19 H19 . . 118.8 ?
C12 C20 H20A . . 109.5 ?
C12 C20 H20B . . 109.5 ?
H20A C20 H20B . . 109.5 ?
C12 C20 H20C . . 109.5 ?
H20A C20 H20C . . 109.5 ?
H20B C20 H20C . . 109.5 ?
C23 C21 C22 . . 119.3(8) ?
C23 C21 C12 . . 122.6(8) ?
C22 C21 C12 . . 118.1(6) ?
C21 C22 H22A . . 109.5 ?
C21 C22 H22B . . 109.5 ?
H22A C22 H22B . . 109.5 ?
C21 C22 H22C . . 109.5 ?
H22A C22 H22C . . 109.5 ?
H22B C22 H22C . . 109.5 ?
C21 C23 H23A . . 120.0 ?
C21 C23 H23B . . 120.0 ?
H23A C23 H23B . . 120.0 ?
C29 C24 C25 . . 120.0(6) ?
C29 C24 S2 . . 120.0(5) ?
C25 C24 S2 . . 119.9(6) ?
C24 C25 C26 . . 119.4(7) ?
C24 C25 H25 . . 120.3 ?
C26 C25 H25 . . 120.3 ?
C27 C26 C25 . . 120.7(7) ?
C27 C26 H26 . . 119.6 ?
C25 C26 H26 . . 119.6 ?
C28 C27 C26 . . 119.1(7) ?
C28 C27 C30 . . 121.1(9) ?
C26 C27 C30 . . 119.9(8) ?
C27 C28 C29 . . 120.4(7) ?
C27 C28 H28 . . 119.8 ?
C29 C28 H28 . . 119.8 ?
C24 C29 C28 . . 120.3(7) ?
C24 C29 H29 . . 119.8 ?
C28 C29 H29 . . 119.8 ?
C27 C30 H30A . . 109.5 ?
C27 C30 H30B . . 109.5 ?
H30A C30 H30B . . 109.5 ?
C27 C30 H30C . . 109.5 ?
H30A C30 H30C . . 109.5 ?
H30B C30 H30C . . 109.5 ?
N4 C31 C32 . . 125.5(6) ?
N4 C31 C33 . . 117.2(6) ?
C32 C31 C33 . . 117.2(6) ?
C31 C32 H32A . . 109.5 ?
C31 C32 H32B . . 109.5 ?
H32A C32 H32B . . 109.5 ?
C31 C32 H32C . . 109.5 ?
H32A C32 H32C . . 109.5 ?
H32B C32 H32C . . 109.5 ?
C31 C33 C34 . . 119.1(6) ?
C31 C33 C36 . . 116.4(6) ?
C34 C33 C36 . . 88.3(5) ?
C31 C33 H33 . . 110.4 ?
C34 C33 H33 . . 110.4 ?
C36 C33 H33 . . 110.4 ?
C37 C34 C33 . . 123.5(6) ?
C37 C34 C35 . . 119.1(5) ?
C33 C34 C35 . . 89.1(5) ?
C37 C34 H34 . . 107.8 ?
C33 C34 H34 . . 107.8 ?
C35 C34 H34 . . 107.8 ?
C44 C35 C43 . . 113.6(7) ?
C44 C35 C36 . . 117.7(6) ?
C43 C35 C36 . . 109.4(6) ?
C44 C35 C34 . . 115.1(6) ?
C43 C35 C34 . . 111.9(6) ?
C36 C35 C34 . . 86.3(5) ?
C35 C36 C33 . . 89.8(5) ?
C35 C36 H36A . . 113.7 ?
C33 C36 H36A . . 113.7 ?
C35 C36 H36B . . 113.7 ?
C33 C36 H36B . . 113.7 ?
H36A C36 H36B . . 110.9 ?
C42 C37 C38 . . 118.9(8) ?
C42 C37 C34 . . 122.6(8) ?
C38 C37 C34 . . 118.5(7) ?
C39 C38 C37 . . 120.3(11) ?
C39 C38 H38 . . 119.8 ?
C37 C38 H38 . . 119.8 ?
C40 C39 C38 . . 118.5(13) ?
C40 C39 H39 . . 120.7 ?
C38 C39 H39 . . 120.7 ?
C41 C40 C39 . . 123.4(13) ?
C41 C40 H40 . . 118.3 ?
C39 C40 H40 . . 118.3 ?
C40 C41 C42 . . 119.4(13) ?
C40 C41 H41 . . 120.3 ?
C42 C41 H41 . . 120.3 ?
C37 C42 C41 . . 119.4(11) ?
C37 C42 H42 . . 120.3 ?
C41 C42 H42 . . 120.3 ?
C35 C43 H43A . . 109.5 ?
C35 C43 H43B . . 109.5 ?
H43A C43 H43B . . 109.5 ?
C35 C43 H43C . . 109.5 ?
H43A C43 H43C . . 109.5 ?
H43B C43 H43C . . 109.5 ?
C46 C44 C35 . . 122.2(10) ?
C46 C44 C45 . . 120.4(10) ?
C35 C44 C45 . . 117.4(7) ?
C44 C45 H45A . . 109.5 ?
C44 C45 H45B . . 109.5 ?
H45A C45 H45B . . 109.5 ?
C44 C45 H45C . . 109.5 ?
H45A C45 H45C . . 109.5 ?
H45B C45 H45C . . 109.5 ?
C44 C46 H46A . . 120.0 ?
C44 C46 H46B . . 120.0 ?
H46A C46 H46B . . 120.0 ?
N2 N1 S1 . . 112.8(4) ?
N2 N1 H1N . . 123.6 ?
S1 N1 H1N . . 123.6 ?
C8 N2 N1 . . 117.8(5) ?
N4 N3 S2 . . 113.0(4) ?
N4 N3 H3N . . 123.5 ?
S2 N3 H3N . . 123.5 ?
C31 N4 N3 . . 117.0(6) ?
O1 S1 O2 . . 119.3(3) ?
O1 S1 N1 . . 107.8(3) ?
O2 S1 N1 . . 104.6(3) ?
O1 S1 C1 . . 108.9(3) ?
O2 S1 C1 . . 108.9(3) ?
N1 S1 C1 . . 106.6(3) ?
O4 S2 O3 . . 120.3(3) ?
O4 S2 N3 . . 107.2(3) ?
O3 S2 N3 . . 104.0(3) ?
O4 S2 C24 . . 108.8(3) ?
O3 S2 C24 . . 109.0(3) ?
N3 S2 C24 . . 106.8(3) ?

loop_
_geom_bond_atom_site_label_1
_geom_bond_atom_site_label_2
_geom_bond_site_symmetry_2
_geom_bond_distance
_geom_bond_publ_flag
C1 C6 . 1.371(9) ?
C1 C2 . 1.373(9) ?
C1 S1 . 1.742(7) ?
C2 C3 . 1.371(10) ?
C2 H2 . 0.93 ?
C3 C4 . 1.364(11) ?
C3 H3 . 0.93 ?
C4 C5 . 1.368(12) ?
C4 C7 . 1.499(11) ?
C5 C6 . 1.356(11) ?
C5 H5 . 0.93 ?
C6 H6 . 0.93 ?
C7 H7A . 0.96 ?
C7 H7B . 0.96 ?
C7 H7C . 0.96 ?
C8 N2 . 1.289(8) ?
C8 C9 . 1.484(9) ?
C8 C10 . 1.490(8) ?
C9 H9A . 0.96 ?
C9 H9B . 0.96 ?
C9 H9C . 0.96 ?
C10 C13 . 1.529(9) ?
C10 C11 . 1.559(8) ?
C10 H10 . 0.98 ?
C11 C14 . 1.487(8) ?
C11 C12 . 1.580(8) ?
C11 H11 . 0.98 ?
C12 C21 . 1.496(10) ?
C12 C20 . 1.542(9) ?
C12 C13 . 1.561(9) ?
C13 H13A . 0.97 ?
C13 H13B . 0.97 ?
C14 C15 . 1.369(9) ?
C14 C19 . 1.390(9) ?
C15 C16 . 1.376(10) ?
C15 H15 . 0.93 ?
C16 C17 . 1.375(11) ?
C16 H16 . 0.93 ?
C17 C18 . 1.371(11) ?
C17 H17 . 0.93 ?
C18 C19 . 1.355(10) ?
C18 H18 . 0.93 ?
C19 H19 . 0.93 ?
C20 H20A . 0.96 ?
C20 H20B . 0.96 ?
C20 H20C . 0.96 ?
C21 C23 . 1.335(10) ?
C21 C22 . 1.492(11) ?
C22 H22A . 0.96 ?
C22 H22B . 0.96 ?
C22 H22C . 0.96 ?
C23 H23A . 0.93 ?
C23 H23B . 0.93 ?
C24 C29 . 1.358(9) ?
C24 C25 . 1.379(9) ?
C24 S2 . 1.752(7) ?
C25 C26 . 1.382(11) ?
C25 H25 . 0.93 ?
C26 C27 . 1.382(11) ?
C26 H26 . 0.93 ?
C27 C28 . 1.364(10) ?
C27 C30 . 1.515(11) ?
C28 C29 . 1.390(10) ?
C28 H28 . 0.93 ?
C29 H29 . 0.93 ?
C30 H30A . 0.96 ?
C30 H30B . 0.96 ?
C30 H30C . 0.96 ?
C31 N4 . 1.266(8) ?
C31 C32 . 1.492(10) ?
C31 C33 . 1.495(9) ?
C32 H32A . 0.96 ?
C32 H32B . 0.96 ?
C32 H32C . 0.96 ?
C33 C34 . 1.533(9) ?
C33 C36 . 1.550(10) ?
C33 H33 . 0.98 ?
C34 C37 . 1.489(9) ?
C34 C35 . 1.586(9) ?
C34 H34 . 0.98 ?
C35 C44 . 1.493(10) ?
C35 C43 . 1.509(10) ?
C35 C36 . 1.553(10) ?
C36 H36A . 0.97 ?
C36 H36B . 0.97 ?
C37 C42 . 1.379(11) ?
C37 C38 . 1.388(11) ?
C38 C39 . 1.386(14) ?
C38 H38 . 0.93 ?
C39 C40 . 1.342(19) ?
C39 H39 . 0.93 ?
C40 C41 . 1.33(2) ?
C40 H40 . 0.93 ?
C41 C42 . 1.398(14) ?
C41 H41 . 0.93 ?
C42 H42 . 0.93 ?
C43 H43A . 0.96 ?
C43 H43B . 0.96 ?
C43 H43C . 0.96 ?
C44 C46 . 1.320(13) ?
C44 C45 . 1.521(13) ?
C45 H45A . 0.96 ?
C45 H45B . 0.96 ?
C45 H45C . 0.96 ?
C46 H46A . 0.93 ?
C46 H46B . 0.93 ?
N1 N2 . 1.402(7) ?
N1 S1 . 1.632(5) ?
N1 H1N . 0.86 ?
N3 N4 . 1.411(7) ?
N3 S2 . 1.644(6) ?
N3 H3N . 0.86 ?
O1 S1 . 1.420(5) ?
O2 S1 . 1.441(5) ?
O3 S2 . 1.424(5) ?
O4 S2 . 1.419(5) ?

loop_
_geom_hbond_atom_site_label_D
_geom_hbond_atom_site_label_H
_geom_hbond_atom_site_label_A
_geom_hbond_site_symmetry_A
_geom_hbond_distance_DH
_geom_hbond_distance_HA
_geom_hbond_distance_DA
_geom_hbond_angle_DHA
_geom_hbond_publ_flag
C32 H32C O2 . 0.96 2.60 3.465(9) 150.6 ?
C33 H33 O4 1_655 0.98 2.64 3.539(8) 153.3 ?
N1 H1N O3 . 0.86 2.47 3.102(7) 131.4 ?
N3 H3N O2 . 0.86 2.31 2.879(7) 123.5 ?

loop_
_geom_torsion_atom_site_label_1
_geom_torsion_atom_site_label_2
_geom_torsion_atom_site_label_3
_geom_torsion_atom_site_label_4
_geom_torsion_site_symmetry_1
_geom_torsion_site_symmetry_2
_geom_torsion_site_symmetry_3
_geom_torsion_site_symmetry_4
_geom_torsion
_geom_torsion_publ_flag
C6 C1 C2 C3 . . . . -0.8(10) ?
S1 C1 C2 C3 . . . . 175.4(6) ?
C1 C2 C3 C4 . . . . 0.8(12) ?
C2 C3 C4 C5 . . . . -0.6(12) ?
C2 C3 C4 C7 . . . . -178.6(7) ?
C3 C4 C5 C6 . . . . 0.4(12) ?
C7 C4 C5 C6 . . . . 178.3(7) ?
C4 C5 C6 C1 . . . . -0.5(12) ?
C2 C1 C6 C5 . . . . 0.6(10) ?
S1 C1 C6 C5 . . . . -175.6(6) ?
N2 C8 C10 C13 . . . . -131.0(6) ?
C9 C8 C10 C13 . . . . 48.8(8) ?
N2 C8 C10 C11 . . . . 122.7(6) ?
C9 C8 C10 C11 . . . . -57.4(8) ?
C8 C10 C11 C14 . . . . -90.5(7) ?
C13 C10 C11 C14 . . . . 146.1(6) ?
C8 C10 C11 C12 . . . . 144.0(6) ?
C13 C10 C11 C12 . . . . 20.6(5) ?
C14 C11 C12 C21 . . . . 94.3(7) ?
C10 C11 C12 C21 . . . . -139.2(6) ?
C14 C11 C12 C20 . . . . -37.3(8) ?
C10 C11 C12 C20 . . . . 89.2(6) ?
C14 C11 C12 C13 . . . . -146.7(6) ?
C10 C11 C12 C13 . . . . -20.2(5) ?
C8 C10 C13 C12 . . . . -144.8(5) ?
C11 C10 C13 C12 . . . . -20.9(5) ?
C21 C12 C13 C10 . . . . 137.9(6) ?
C20 C12 C13 C10 . . . . -90.2(6) ?
C11 C12 C13 C10 . . . . 20.6(5) ?
C10 C11 C14 C15 . . . . 14.5(9) ?
C12 C11 C14 C15 . . . . 123.7(7) ?
C10 C11 C14 C19 . . . . -167.1(6) ?
C12 C11 C14 C19 . . . . -57.9(8) ?
C19 C14 C15 C16 . . . . 1.3(10) ?
C11 C14 C15 C16 . . . . 179.7(6) ?
C14 C15 C16 C17 . . . . -0.1(11) ?
C15 C16 C17 C18 . . . . -1.2(12) ?
C16 C17 C18 C19 . . . . 1.2(12) ?
C17 C18 C19 C14 . . . . 0.1(12) ?
C15 C14 C19 C18 . . . . -1.3(11) ?
C11 C14 C19 C18 . . . . -179.8(7) ?
C20 C12 C21 C23 . . . . -3.9(10) ?
C13 C12 C21 C23 . . . . 126.2(8) ?
C11 C12 C21 C23 . . . . -134.2(8) ?
C20 C12 C21 C22 . . . . 177.7(6) ?
C13 C12 C21 C22 . . . . -52.2(8) ?
C11 C12 C21 C22 . . . . 47.4(8) ?
C29 C24 C25 C26 . . . . 0.6(10) ?
S2 C24 C25 C26 . . . . 177.1(6) ?
C24 C25 C26 C27 . . . . 0.5(11) ?
C25 C26 C27 C28 . . . . -0.8(11) ?
C25 C26 C27 C30 . . . . -179.7(7) ?
C26 C27 C28 C29 . . . . 0.0(11) ?
C30 C27 C28 C29 . . . . 178.9(6) ?
C25 C24 C29 C28 . . . . -1.4(10) ?
S2 C24 C29 C28 . . . . -177.8(5) ?
C27 C28 C29 C24 . . . . 1.1(10) ?
N4 C31 C33 C34 . . . . -6.0(9) ?
C32 C31 C33 C34 . . . . 176.7(6) ?
N4 C31 C33 C36 . . . . 97.8(8) ?
C32 C31 C33 C36 . . . . -79.5(8) ?
C31 C33 C34 C37 . . . . -96.5(7) ?
C36 C33 C34 C37 . . . . 144.1(7) ?
C31 C33 C34 C35 . . . . 138.5(6) ?
C36 C33 C34 C35 . . . . 19.1(5) ?
C37 C34 C35 C44 . . . . 93.4(8) ?
C33 C34 C35 C44 . . . . -138.0(6) ?
C37 C34 C35 C43 . . . . -38.3(9) ?
C33 C34 C35 C43 . . . . 90.3(6) ?
C37 C34 C35 C36 . . . . -147.7(7) ?
C33 C34 C35 C36 . . . . -19.1(5) ?
C44 C35 C36 C33 . . . . 135.3(6) ?
C43 C35 C36 C33 . . . . -93.1(6) ?
C34 C35 C36 C33 . . . . 18.8(5) ?
C31 C33 C36 C35 . . . . -141.4(6) ?
C34 C33 C36 C35 . . . . -19.5(5) ?
C33 C34 C37 C42 . . . . -20.9(10) ?
C35 C34 C37 C42 . . . . 89.5(8) ?
C33 C34 C37 C38 . . . . 160.9(6) ?
C35 C34 C37 C38 . . . . -88.7(8) ?
C42 C37 C38 C39 . . . . -0.6(12) ?
C34 C37 C38 C39 . . . . 177.7(7) ?
C37 C38 C39 C40 . . . . 2.6(15) ?
C38 C39 C40 C41 . . . . -2.(2) ?
C39 C40 C41 C42 . . . . -1.(2) ?
C38 C37 C42 C41 . . . . -2.2(13) ?
C34 C37 C42 C41 . . . . 179.6(9) ?
C40 C41 C42 C37 . . . . 3.1(19) ?
C43 C35 C44 C46 . . . . 5.4(12) ?
C36 C35 C44 C46 . . . . 135.0(9) ?
C34 C35 C44 C46 . . . . -125.5(9) ?
C43 C35 C44 C45 . . . . -177.6(8) ?
C36 C35 C44 C45 . . . . -48.0(10) ?
C34 C35 C44 C45 . . . . 51.6(9) ?
C9 C8 N2 N1 . . . . -0.9(9) ?
C10 C8 N2 N1 . . . . 178.9(5) ?
S1 N1 N2 C8 . . . . 170.2(5) ?
C32 C31 N4 N3 . . . . -0.7(10) ?
C33 C31 N4 N3 . . . . -177.8(5) ?
S2 N3 N4 C31 . . . . -171.0(5) ?
N2 N1 S1 O1 . . . . 52.2(5) ?
N2 N1 S1 O2 . . . . -179.9(4) ?
N2 N1 S1 C1 . . . . -64.6(5) ?
C6 C1 S1 O1 . . . . -30.8(6) ?
C2 C1 S1 O1 . . . . 153.1(5) ?
C6 C1 S1 O2 . . . . -162.4(5) ?
C2 C1 S1 O2 . . . . 21.5(6) ?
C6 C1 S1 N1 . . . . 85.3(6) ?
C2 C1 S1 N1 . . . . -90.8(6) ?
N4 N3 S2 O4 . . . . -57.4(5) ?
N4 N3 S2 O3 . . . . 174.2(4) ?
N4 N3 S2 C24 . . . . 59.0(5) ?
C29 C24 S2 O4 . . . . -145.8(5) ?
C25 C24 S2 O4 . . . . 37.8(6) ?
C29 C24 S2 O3 . . . . -12.9(6) ?
C25 C24 S2 O3 . . . . 170.7(5) ?
C29 C24 S2 N3 . . . . 98.8(6) ?
C25 C24 S2 N3 . . . . -77.6(6) ?
